data_7118844
loop_
_publ_author_name
'Bandyopadhyay, Anupam'
'Misra, Rajkumar'
'Gopi, Hosahudya N.'

_publ_section_title
;
 Structural features and molecular aggregations of designed
 triple-stranded \b-sheets in single crystals.
;
_journal_issue 27
_journal_name_full 'Chemical communications (Cambridge, England)'
_journal_page_first 4938
_journal_page_last 4941
_journal_paper_doi 10.1039/c6cc00127k
_journal_volume 52
_journal_year 2016
_chemical_absolute_configuration rm
_chemical_formula_moiety 'C79 H134 N16 O16'
_chemical_formula_sum 'C79 H134 N16 O16'
_chemical_formula_weight 1564.01
_chemical_name_common 'Alpha-gamma hybrid peptide'
_chemical_name_systematic
;
 ?
;
_space_group_crystal_system triclinic
_space_group_IT_number 1
_space_group_name_Hall 'P 1'
_space_group_name_H-M_alt 'P 1'
_symmetry_space_group_name_Hall 'P 1'
_symmetry_space_group_name_H-M 'P 1'
_atom_sites_solution_hydrogens geom
_audit_creation_method SHELXL-2013
_audit_update_record
;
2016-03-03 deposited with the CCDC.
2016-03-04 downloaded from the CCDC.
;
_cell_angle_alpha 105.224(6)
_cell_angle_beta 97.197(6)
_cell_angle_gamma 113.827(4)
_cell_formula_units_Z 1
_cell_length_a 12.367(3)
_cell_length_b 13.818(3)
_cell_length_c 16.091(5)
_cell_measurement_reflns_used 4937
_cell_measurement_temperature 100(2)
_cell_measurement_theta_max 28.24
_cell_measurement_theta_min 2.13
_cell_volume 2342.2(11)
_computing_structure_refinement 'SHELXL-2013 (Sheldrick, 2013)'
_diffrn_ambient_temperature 100(2)
_diffrn_measured_fraction_theta_full 0.992
_diffrn_measured_fraction_theta_max 0.991
_diffrn_measurement_device_type 'CCD area detector'
_diffrn_radiation_type MoK\a
_diffrn_radiation_wavelength 0.71073
_diffrn_reflns_av_R_equivalents 0.0458
_diffrn_reflns_av_unetI/netI 0.0750
_diffrn_reflns_Laue_measured_fraction_full 0.992
_diffrn_reflns_Laue_measured_fraction_max 0.991
_diffrn_reflns_limit_h_max 16
_diffrn_reflns_limit_h_min -16
_diffrn_reflns_limit_k_max 18
_diffrn_reflns_limit_k_min -18
_diffrn_reflns_limit_l_max 21
_diffrn_reflns_limit_l_min -21
_diffrn_reflns_number 44301
_diffrn_reflns_point_group_measured_fraction_full 0.923
_diffrn_reflns_point_group_measured_fraction_max 0.903
_diffrn_reflns_theta_full 25.242
_diffrn_reflns_theta_max 28.282
_diffrn_reflns_theta_min 2.252
_diffrn_source 'fine-focus sealed tube'
_exptl_absorpt_coefficient_mu 0.078
_exptl_absorpt_correction_T_max 0.991
_exptl_absorpt_correction_T_min 0.987
_exptl_absorpt_correction_type multi-scan
_exptl_absorpt_process_details SADABS
_exptl_crystal_colour Colorless
_exptl_crystal_density_diffrn 1.109
_exptl_crystal_description 'Rectangular block'
_exptl_crystal_F_000 848
_exptl_crystal_size_max 0.180
_exptl_crystal_size_mid 0.140
_exptl_crystal_size_min 0.110
_platon_squeeze_details
;
The SQUEEZE routine of the program PLATON was used

in order to eliminate the contribution of disordered solvents molecules,

thereby a final model based only on the ordered part of the crystal structure

was obtained.



The SQUEEZE routine suggested that

a total potential solvent area volume of 147.5Ang^3^[6.3% of cell volume],

and a void electron population of 17 per cell.



Refinement after the SQUEEZE routine gave significantly improved R values.

[R values before SQUEEZE]

R1 = 0.075, wR2 = 0.1732 for >2sigma(I) data

R1 = 0.1056, wR2 = 0.1939, GooF = S = 1.014 for all data

( 21007 data and 5 restraint / 1009 parameters)

;
_refine_diff_density_max 0.775
_refine_diff_density_min -0.437
_refine_diff_density_rms 0.058
_refine_ls_abs_structure_details
;
 Flack x determined using 4976 quotients [(I+)-(I-)]/[(I+)+(I-)]
 (Parsons and Flack (2004), Acta Cryst. A60, s61).
;
_refine_ls_abs_structure_Flack 0.5(5)
_refine_ls_extinction_coef 0.013(2)
_refine_ls_extinction_expression Fc^*^=kFc[1+0.001xFc^2^\l^3^/sin(2\q)]^-1/4^
_refine_ls_extinction_method SHELXL
_refine_ls_goodness_of_fit_ref 0.993
_refine_ls_hydrogen_treatment constr
_refine_ls_matrix_type full
_refine_ls_number_parameters 1023
_refine_ls_number_reflns 21007
_refine_ls_number_restraints 24
_refine_ls_restrained_S_all 0.998
_refine_ls_R_factor_all 0.0957
_refine_ls_R_factor_gt 0.0640
_refine_ls_shift/su_max 0.001
_refine_ls_shift/su_mean 0.000
_refine_ls_structure_factor_coef Fsqd
_refine_ls_weighting_details 'w=1/[\s^2^(Fo^2^)+(0.1000P)^2^] where P=(Fo^2^+2Fc^2^)/3'
_refine_ls_weighting_scheme calc
_refine_ls_wR_factor_gt 0.1578
_refine_ls_wR_factor_ref 0.1734
_reflns_Friedel_coverage 0.822
_reflns_Friedel_fraction_full 0.853
_reflns_Friedel_fraction_max 0.815
_reflns_number_gt 14418
_reflns_number_total 21007
_reflns_threshold_expression 'I > 2\s(I)'
_cod_data_source_file c6cc00127k2.cif
_cod_data_source_block P1
_cod_depositor_comments 'Adding full bibliography for 7118843--7118844.cif.'
_cod_original_cell_volume 2342.2(10)
_cod_database_code 7118844
_shelx_space_group_comment
;
The symmetry employed for this shelxl refinement is uniquely defined
by the following loop, which should always be used as a source of
symmetry information in preference to the above space-group names.
They are only intended as comments.
;
_shelx_estimated_absorpt_t_min 0.986
_shelx_estimated_absorpt_t_max 0.991
_shelxl_version_number 2013-3

loop_
_space_group_symop_operation_xyz
'x, y, z'

loop_
_atom_site_label
_atom_site_type_symbol
_atom_site_fract_x
_atom_site_fract_y
_atom_site_fract_z
_atom_site_U_iso_or_equiv
_atom_site_adp_type
_atom_site_occupancy
_atom_site_site_symmetry_order
_atom_site_calc_flag
_atom_site_refinement_flags_posn
_atom_site_refinement_flags_adp
O1 O 0.4884(3) -0.3511(3) 0.8828(2) 0.0417(8) Uani 1 1 d . .
O2 O 0.6404(4) -0.2125(3) 0.6573(3) 0.0838(16) Uani 1 1 d . .
O3 O 0.1771(2) -0.5293(2) 0.34027(19) 0.0339(7) Uani 1 1 d . .
O4 O 0.2496(2) -0.1960(2) 0.26045(19) 0.0327(6) Uani 1 1 d . .
O5 O 0.2193(3) -0.1129(3) 0.0630(2) 0.0401(7) Uani 1 1 d . .
O6 O 0.5963(3) -0.0708(3) 0.1073(2) 0.0432(8) Uani 1 1 d . .
O7 O 0.5110(3) -0.2002(3) 0.3401(2) 0.0480(9) Uani 1 1 d . .
O8 O 0.9635(3) 0.0876(3) 0.6266(2) 0.0454(8) Uani 1 1 d . .
O9 O 0.8286(3) -0.0258(3) 0.8692(2) 0.0383(7) Uani 1 1 d . .
O10 O 1.2655(2) 0.1760(2) 0.99905(19) 0.0306(6) Uani 1 1 d . .
O11 O 1.4536(3) 0.3901(3) 1.2076(2) 0.0405(7) Uani 1 1 d . .
O12 O 1.2984(4) 0.5627(3) 1.0633(2) 0.0491(9) Uani 1 1 d . .
O13 O 1.1474(2) 0.2988(2) 0.8479(2) 0.0370(7) Uani 1 1 d . .
O14 O 1.2818(3) 0.4587(2) 0.6385(2) 0.0380(7) Uani 1 1 d . .
O15 O 0.8912(3) 0.0770(2) 0.3013(2) 0.0381(7) Uani 1 1 d . .
O16 O 0.9860(2) 0.2225(3) 0.1001(2) 0.0404(7) Uani 1 1 d . .
N1 N 0.5992(3) -0.2196(3) 0.8292(3) 0.0473(11) Uani 1 1 d . .
H1 H 0.6680 -0.1618 0.8387 0.057 Uiso 1 1 calc R U
N2 N 0.4958(3) -0.3897(3) 0.6171(3) 0.0386(9) Uani 1 1 d . .
H2 H 0.4430 -0.4386 0.6339 0.046 Uiso 1 1 calc R U
N3 N 0.2576(3) -0.3506(3) 0.3391(2) 0.0294(7) Uani 1 1 d . .
H3 H 0.3230 -0.2882 0.3521 0.035 Uiso 1 1 calc R U
N4 N 0.0858(3) -0.3348(3) 0.1528(2) 0.0282(7) Uani 1 1 d . .
N5 N 0.2712(3) -0.2520(3) 0.0632(2) 0.0261(7) Uani 1 1 d . .
H5 H 0.2499 -0.3167 0.0692 0.031 Uiso 1 1 calc R U
N6 N 0.4756(3) -0.1097(3) 0.2002(2) 0.0293(7) Uani 1 1 d . .
H6 H 0.4012 -0.1423 0.2033 0.035 Uiso 1 1 calc R U
N7 N 0.7053(3) -0.1230(3) 0.3285(2) 0.0286(7) Uani 1 1 d . .
H7 H 0.7549 -0.0809 0.3052 0.034 Uiso 1 1 calc R U
N8 N 0.8292(3) 0.0042(3) 0.6984(2) 0.0310(8) Uani 1 1 d . .
H8 H 0.7657 -0.0555 0.6947 0.037 Uiso 1 1 calc R U
N9 N 1.0299(3) 0.0815(3) 0.8932(2) 0.0299(7) Uani 1 1 d . .
H9 H 1.0871 0.1359 0.8843 0.036 Uiso 1 1 calc R U
N10 N 1.1903(3) 0.1186(3) 1.1069(2) 0.0291(7) Uani 1 1 d . .
N11 N 1.2538(3) 0.3458(3) 1.1601(2) 0.0274(7) Uani 1 1 d . .
H11 H 1.1794 0.2940 1.1458 0.033 Uiso 1 1 calc R U
N12 N 1.3199(3) 0.4050(3) 1.0169(2) 0.0244(7) Uani 1 1 d . .
H12 H 1.3144 0.3452 1.0270 0.029 Uiso 1 1 calc R U
N13 N 1.2489(3) 0.4579(3) 0.8184(2) 0.0276(7) Uani 1 1 d . .
H13 H 1.3130 0.5222 0.8364 0.033 Uiso 1 1 calc R U
N14 N 1.1479(3) 0.2793(3) 0.6160(2) 0.0263(7) Uani 1 1 d . .
H14 H 1.0897 0.2360 0.6330 0.032 Uiso 1 1 calc R U
N15 N 0.9600(3) 0.2411(3) 0.2747(2) 0.0361(8) Uani 1 1 d . .
H15 H 1.0184 0.3083 0.2896 0.043 Uiso 1 1 calc R U
N16 N 0.8026(3) 0.0687(3) 0.0525(3) 0.0412(9) Uani 1 1 d . .
H16A H 0.8144 0.0439 0.0013 0.049 Uiso 1 1 calc R U
H16B H 0.7354 0.0311 0.0644 0.049 Uiso 1 1 calc R U
C1 C 0.6974(4) -0.2295(4) 0.9638(3) 0.0413(11) Uani 1 1 d . .
H1A H 0.6823 -0.1982 1.0193 0.062 Uiso 1 1 calc R U
H1B H 0.7657 -0.1722 0.9542 0.062 Uiso 1 1 calc R U
H1C H 0.7156 -0.2902 0.9661 0.062 Uiso 1 1 calc R U
C2 C 0.5860(4) -0.2731(4) 0.8889(3) 0.0362(10) Uani 1 1 d . .
C3 C 0.5040(4) -0.2540(4) 0.7501(3) 0.0463(12) Uani 1 1 d . .
H3A H 0.4320 -0.3209 0.7482 0.056 Uiso 1 1 calc R U
C4 C 0.4663(5) -0.1613(5) 0.7480(4) 0.0568(14) Uani 1 1 d . .
H4 H 0.5382 -0.0952 0.7487 0.068 Uiso 1 1 calc R U
C5 C 0.3677(7) -0.2029(6) 0.6610(5) 0.077(2) Uani 1 1 d . .
H5A H 0.4008 -0.2181 0.6110 0.115 Uiso 1 1 calc R U
H5B H 0.3422 -0.1461 0.6603 0.115 Uiso 1 1 calc R U
H5C H 0.2987 -0.2707 0.6573 0.115 Uiso 1 1 calc R U
C6 C 0.4212(7) -0.1265(6) 0.8298(5) 0.0683(17) Uani 1 1 d . .
H6A H 0.3501 -0.1900 0.8298 0.102 Uiso 1 1 calc R U
H6B H 0.4007 -0.0670 0.8278 0.102 Uiso 1 1 calc R U
H6C H 0.4847 -0.1005 0.8831 0.102 Uiso 1 1 calc R U
C7 C 0.5516(4) -0.2851(4) 0.6703(3) 0.0498(13) Uani 1 1 d . .
C8 C 0.5183(4) -0.4282(4) 0.5303(3) 0.0389(10) Uani 1 1 d . .
H8A H 0.5833 -0.3636 0.5226 0.047 Uiso 1 1 calc R U
C9 C 0.5588(6) -0.5198(6) 0.5214(5) 0.0723(16) Uani 1 1 d . U
H9A H 0.5030 -0.5753 0.5421 0.087 Uiso 1 1 calc R U
H9B H 0.5453 -0.5567 0.4580 0.087 Uiso 1 1 calc R U
C10 C 0.6870(10) -0.4940(10) 0.5664(8) 0.118(2) Uani 1 1 d D U
H10 H 0.6940 -0.5641 0.5469 0.142 Uiso 1 1 calc R U
C11 C 0.7822(14) -0.4084(13) 0.5356(11) 0.167(5) Uani 1 1 d . U
H11A H 0.8078 -0.3335 0.5757 0.251 Uiso 1 1 calc R U
H11B H 0.7465 -0.4152 0.4765 0.251 Uiso 1 1 calc R U
H11C H 0.8517 -0.4230 0.5352 0.251 Uiso 1 1 calc R U
C12 C 0.7081(12) -0.4593(11) 0.6607(8) 0.139(3) Uani 1 1 d D U
H12A H 0.6312 -0.4859 0.6757 0.208 Uiso 1 1 calc R U
H12B H 0.7507 -0.3785 0.6857 0.208 Uiso 1 1 calc R U
H12C H 0.7569 -0.4899 0.6844 0.208 Uiso 1 1 calc R U
C13 C 0.4036(4) -0.4656(4) 0.4617(3) 0.0352(9) Uani 1 1 d . .
H13A H 0.3391 -0.5359 0.4514 0.042 Uiso 1 1 calc R U
C14 C 0.3879(4) -0.4048(3) 0.4146(3) 0.0294(8) Uani 1 1 d . .
H14A H 0.4553 -0.3411 0.4156 0.035 Uiso 1 1 calc R U
C15 C 0.2656(4) -0.4359(4) 0.3603(3) 0.0301(9) Uani 1 1 d . .
C16 C 0.1417(4) -0.3609(4) 0.2952(3) 0.0314(9) Uani 1 1 d . .
H16 H 0.0880 -0.4402 0.2590 0.038 Uiso 1 1 calc R U
C17 C 0.0770(4) -0.3202(4) 0.3618(3) 0.0408(10) Uani 1 1 d . .
H17 H 0.0016 -0.3271 0.3271 0.049 Uiso 1 1 calc R U
C18 C 0.0406(5) -0.3936(5) 0.4195(4) 0.0570(14) Uani 1 1 d . .
H18A H -0.0147 -0.4698 0.3821 0.085 Uiso 1 1 calc R U
H18B H 0.0011 -0.3657 0.4605 0.085 Uiso 1 1 calc R U
H18C H 0.1124 -0.3915 0.4522 0.085 Uiso 1 1 calc R U
C19 C 0.1506(5) -0.1993(5) 0.4224(3) 0.0495(12) Uani 1 1 d . .
H19A H 0.2262 -0.1894 0.4564 0.074 Uiso 1 1 calc R U
H19B H 0.1049 -0.1803 0.4622 0.074 Uiso 1 1 calc R U
H19C H 0.1677 -0.1512 0.3872 0.074 Uiso 1 1 calc R U
C20 C 0.1649(3) -0.2918(4) 0.2342(3) 0.0299(9) Uani 1 1 d . .
C21 C -0.0127(4) -0.4497(4) 0.1071(3) 0.0331(9) Uani 1 1 d . .
H21A H -0.0823 -0.4630 0.1324 0.040 Uiso 1 1 calc R U
H21B H 0.0154 -0.5052 0.1099 0.040 Uiso 1 1 calc R U
C22 C -0.0440(4) -0.4518(4) 0.0128(3) 0.0386(10) Uani 1 1 d . .
H22A H 0.0120 -0.4665 -0.0196 0.046 Uiso 1 1 calc R U
H22B H -0.1271 -0.5087 -0.0190 0.046 Uiso 1 1 calc R U
C23 C -0.0303(4) -0.3351(4) 0.0248(3) 0.0389(10) Uani 1 1 d . .
H23A H -0.1019 -0.3286 0.0385 0.047 Uiso 1 1 calc R U
H23B H -0.0180 -0.3163 -0.0284 0.047 Uiso 1 1 calc R U
C24 C 0.0846(3) -0.2582(4) 0.1046(3) 0.0291(8) Uani 1 1 d . .
H24 H 0.0702 -0.1989 0.1426 0.035 Uiso 1 1 calc R U
C25 C 0.1987(4) -0.2031(4) 0.0751(3) 0.0296(8) Uani 1 1 d . .
C26 C 0.3854(3) -0.1988(4) 0.0404(3) 0.0296(8) Uani 1 1 d . .
H26A H 0.3753 -0.1565 0.0032 0.035 Uiso 1 1 calc R U
H26B H 0.4024 -0.2572 0.0054 0.035 Uiso 1 1 calc R U
C27 C 0.4954(4) -0.1199(4) 0.1202(3) 0.0315(9) Uani 1 1 d . .
C28 C 0.5723(4) -0.0465(4) 0.2835(3) 0.0345(9) Uani 1 1 d . .
H28 H 0.6477 0.0030 0.2724 0.041 Uiso 1 1 calc R U
C29 C 0.5330(4) 0.0235(4) 0.3510(3) 0.0411(10) Uani 1 1 d . .
H29A H 0.4501 -0.0241 0.3512 0.049 Uiso 1 1 calc R U
H29B H 0.5312 0.0834 0.3312 0.049 Uiso 1 1 calc R U
C30 C 0.6139(5) 0.0766(5) 0.4473(3) 0.0544(14) Uani 1 1 d . .
H30 H 0.6181 0.0157 0.4658 0.065 Uiso 1 1 calc R U
C31 C 0.5525(6) 0.1289(9) 0.5076(5) 0.101(3) Uani 1 1 d . .
H31A H 0.6012 0.1605 0.5682 0.151 Uiso 1 1 calc R U
H31B H 0.4727 0.0721 0.5031 0.151 Uiso 1 1 calc R U
H31C H 0.5447 0.1872 0.4896 0.151 Uiso 1 1 calc R U
C32 C 0.7433(5) 0.1619(5) 0.4585(4) 0.0600(15) Uani 1 1 d . .
H32A H 0.7829 0.1258 0.4235 0.090 Uiso 1 1 calc R U
H32B H 0.7877 0.1929 0.5202 0.090 Uiso 1 1 calc R U
H32C H 0.7418 0.2212 0.4387 0.090 Uiso 1 1 calc R U
C33 C 0.5935(3) -0.1311(4) 0.3192(3) 0.0310(9) Uani 1 1 d . .
C34 C 0.7477(3) -0.1824(3) 0.3765(3) 0.0301(9) Uani 1 1 d . .
H34 H 0.6759 -0.2399 0.3853 0.036 Uiso 1 1 calc R U
C35 C 0.8111(4) -0.2421(4) 0.3237(3) 0.0363(10) Uani 1 1 d . .
H35 H 0.8467 -0.2713 0.3629 0.044 Uiso 1 1 calc R U
C36 C 0.7193(5) -0.3419(5) 0.2432(4) 0.0576(14) Uani 1 1 d . .
H36A H 0.6863 -0.3156 0.2018 0.086 Uiso 1 1 calc R U
H36B H 0.6542 -0.3904 0.2620 0.086 Uiso 1 1 calc R U
H36C H 0.7593 -0.3830 0.2148 0.086 Uiso 1 1 calc R U
C37 C 0.9144(5) -0.1645(5) 0.2952(4) 0.0491(12) Uani 1 1 d . .
H37A H 0.9549 -0.2049 0.2669 0.074 Uiso 1 1 calc R U
H37B H 0.9719 -0.1016 0.3467 0.074 Uiso 1 1 calc R U
H37C H 0.8818 -0.1377 0.2540 0.074 Uiso 1 1 calc R U
C38 C 0.8263(3) -0.0969(4) 0.4671(3) 0.0313(9) Uani 1 1 d . .
H38 H 0.9043 -0.0448 0.4697 0.038 Uiso 1 1 calc R U
C39 C 0.7946(4) -0.0894(3) 0.5425(3) 0.0318(9) Uani 1 1 d . .
H39 H 0.7227 -0.1469 0.5437 0.038 Uiso 1 1 calc R U
C40 C 0.8698(3) 0.0081(3) 0.6259(3) 0.0299(9) Uani 1 1 d . .
C41 C 0.8879(3) 0.0971(3) 0.7841(3) 0.0283(8) Uani 1 1 d . .
H41 H 0.9656 0.1531 0.7807 0.034 Uiso 1 1 calc R U
C42 C 0.8085(4) 0.1543(4) 0.8099(3) 0.0356(10) Uani 1 1 d . .
H42 H 0.7338 0.0988 0.8174 0.043 Uiso 1 1 calc R U
C43 C 0.7713(5) 0.1948(5) 0.7366(4) 0.0543(14) Uani 1 1 d . .
H43A H 0.8434 0.2478 0.7269 0.082 Uiso 1 1 calc R U
H43B H 0.7216 0.2306 0.7545 0.082 Uiso 1 1 calc R U
H43C H 0.7256 0.1316 0.6824 0.082 Uiso 1 1 calc R U
C44 C 0.8751(4) 0.2518(4) 0.8987(3) 0.0401(10) Uani 1 1 d . .
H44A H 0.8986 0.2246 0.9434 0.060 Uiso 1 1 calc R U
H44B H 0.8216 0.2832 0.9164 0.060 Uiso 1 1 calc R U
H44C H 0.9468 0.3088 0.8921 0.060 Uiso 1 1 calc R U
C45 C 0.9143(3) 0.0471(3) 0.8531(3) 0.0293(8) Uani 1 1 d . .
C46 C 1.0612(4) 0.0276(4) 0.9529(3) 0.0373(10) Uani 1 1 d . .
H46 H 0.9961 0.0032 0.9830 0.045 Uiso 1 1 calc R U
C47 C 1.0729(6) -0.0734(4) 0.9003(4) 0.0605(17) Uani 1 1 d . .
H47A H 0.9998 -0.1226 0.8528 0.091 Uiso 1 1 calc R U
H47B H 1.0846 -0.1129 0.9388 0.091 Uiso 1 1 calc R U
H47C H 1.1420 -0.0492 0.8756 0.091 Uiso 1 1 calc R U
C48 C 1.1808(4) 0.1136(3) 1.0225(3) 0.0291(8) Uani 1 1 d . .
C49 C 1.1025(4) 0.0433(4) 1.1430(3) 0.0334(9) Uani 1 1 d . .
H49A H 1.0653 -0.0344 1.1030 0.040 Uiso 1 1 calc R U
H49B H 1.0385 0.0651 1.1528 0.040 Uiso 1 1 calc R U
C50 C 1.1810(5) 0.0587(4) 1.2309(3) 0.0425(11) Uani 1 1 d . .
H50A H 1.1331 0.0456 1.2737 0.051 Uiso 1 1 calc R U
H50B H 1.2181 0.0082 1.2220 0.051 Uiso 1 1 calc R U
C51 C 1.2779(5) 0.1812(4) 1.2617(3) 0.0416(11) Uani 1 1 d . .
H51A H 1.3507 0.1937 1.3026 0.050 Uiso 1 1 calc R U
H51B H 1.2468 0.2315 1.2909 0.050 Uiso 1 1 calc R U
C52 C 1.3052(4) 0.1991(3) 1.1754(3) 0.0297(8) Uani 1 1 d . .
H52 H 1.3703 0.1789 1.1631 0.036 Uiso 1 1 calc R U
C53 C 1.3446(3) 0.3216(3) 1.1814(3) 0.0290(8) Uani 1 1 d . .
C54 C 1.2765(4) 0.4568(3) 1.1603(3) 0.0313(9) Uani 1 1 d . .
H54A H 1.3476 0.5120 1.2091 0.038 Uiso 1 1 calc R U
H54B H 1.2070 0.4688 1.1722 0.038 Uiso 1 1 calc R U
C55 C 1.2980(4) 0.4787(3) 1.0750(3) 0.0305(9) Uani 1 1 d . .
C56 C 1.3528(3) 0.4232(3) 0.9370(2) 0.0237(8) Uani 1 1 d . .
H56 H 1.4094 0.5029 0.9508 0.028 Uiso 1 1 calc R U
C57 C 1.4125(3) 0.3501(4) 0.8999(3) 0.0287(8) Uani 1 1 d . .
H57A H 1.4382 0.3672 0.8488 0.034 Uiso 1 1 calc R U
H57B H 1.3512 0.2718 0.8787 0.034 Uiso 1 1 calc R U
C58 C 1.5233(4) 0.3635(4) 0.9653(3) 0.0362(10) Uani 1 1 d . .
H58 H 1.4971 0.3438 1.0162 0.043 Uiso 1 1 calc R U
C59 C 1.5676(5) 0.2827(6) 0.9190(4) 0.0595(15) Uani 1 1 d . .
H59A H 1.5036 0.2069 0.9011 0.089 Uiso 1 1 calc R U
H59B H 1.6377 0.2910 0.9590 0.089 Uiso 1 1 calc R U
H59C H 1.5898 0.2987 0.8673 0.089 Uiso 1 1 calc R U
C60 C 1.6252(4) 0.4849(5) 0.9999(4) 0.0568(14) Uani 1 1 d . .
H60A H 1.6907 0.4922 1.0440 0.085 Uiso 1 1 calc R U
H60B H 1.5934 0.5350 1.0261 0.085 Uiso 1 1 calc R U
H60C H 1.6554 0.5036 0.9512 0.085 Uiso 1 1 calc R U
C61 C 1.2392(3) 0.3886(3) 0.8648(3) 0.0248(8) Uani 1 1 d . .
C62 C 1.1554(3) 0.4287(3) 0.7386(3) 0.0275(8) Uani 1 1 d . .
H62 H 1.0794 0.3662 0.7373 0.033 Uiso 1 1 calc R U
C63 C 1.1303(4) 0.5280(4) 0.7378(3) 0.0362(10) Uani 1 1 d . .
H63 H 1.2069 0.5903 0.7396 0.043 Uiso 1 1 calc R U
C64 C 1.0366(5) 0.4947(5) 0.6508(4) 0.0547(14) Uani 1 1 d . .
H64A H 0.9635 0.4289 0.6448 0.082 Uiso 1 1 calc R U
H64B H 1.0702 0.4787 0.6013 0.082 Uiso 1 1 calc R U
H64C H 1.0173 0.5556 0.6517 0.082 Uiso 1 1 calc R U
C65 C 1.0886(5) 0.5681(5) 0.8186(4) 0.0513(13) Uani 1 1 d . .
H65A H 1.0772 0.6326 0.8176 0.077 Uiso 1 1 calc R U
H65B H 1.1495 0.5884 0.8718 0.077 Uiso 1 1 calc R U
H65C H 1.0126 0.5088 0.8176 0.077 Uiso 1 1 calc R U
C66 C 1.1992(3) 0.3893(3) 0.6587(3) 0.0248(8) Uani 1 1 d . .
C67 C 1.1858(4) 0.2280(3) 0.5410(3) 0.0305(9) Uani 1 1 d . .
H67 H 1.2598 0.2864 0.5354 0.037 Uiso 1 1 calc R U
C68 C 1.2152(4) 0.1360(4) 0.5575(3) 0.0336(9) Uani 1 1 d . .
H68A H 1.1390 0.0720 0.5519 0.040 Uiso 1 1 calc R U
H68B H 1.2510 0.1112 0.5112 0.040 Uiso 1 1 calc R U
C69 C 1.3021(4) 0.1708(4) 0.6481(3) 0.0362(10) Uani 1 1 d . .
H69 H 1.2648 0.1947 0.6945 0.043 Uiso 1 1 calc R U
C70 C 1.3180(5) 0.0724(5) 0.6585(4) 0.0497(12) Uani 1 1 d . .
H70A H 1.2405 0.0145 0.6569 0.075 Uiso 1 1 calc R U
H70B H 1.3754 0.0961 0.7146 0.075 Uiso 1 1 calc R U
H70C H 1.3481 0.0434 0.6107 0.075 Uiso 1 1 calc R U
C71 C 1.4242(4) 0.2701(4) 0.6604(3) 0.0418(11) Uani 1 1 d . .
H71A H 1.4837 0.2781 0.7096 0.063 Uiso 1 1 calc R U
H71B H 1.4148 0.3377 0.6725 0.063 Uiso 1 1 calc R U
H71C H 1.4512 0.2571 0.6070 0.063 Uiso 1 1 calc R U
C72 C 1.0862(4) 0.1809(4) 0.4564(3) 0.0333(9) Uani 1 1 d . .
H72 H 1.0249 0.1080 0.4431 0.040 Uiso 1 1 calc R U
C73 C 1.0763(3) 0.2311(3) 0.3994(3) 0.0295(8) Uani 1 1 d . .
H73 H 1.1376 0.3025 0.4079 0.035 Uiso 1 1 calc R U
C74 C 0.9688(3) 0.1755(3) 0.3217(3) 0.0287(8) Uani 1 1 d . .
C75 C 0.8565(4) 0.2028(4) 0.2004(3) 0.0404(11) Uani 1 1 d . .
H75 H 0.7875 0.1382 0.2046 0.049 Uiso 1 1 calc R U
C76 C 0.8187(5) 0.2979(5) 0.2042(4) 0.0538(13) Uani 1 1 d . .
H76 H 0.8927 0.3668 0.2126 0.065 Uiso 1 1 calc R U
C77 C 0.7292(6) 0.2722(7) 0.1196(4) 0.0716(18) Uani 1 1 d . .
H77A H 0.6564 0.2040 0.1092 0.107 Uiso 1 1 calc R U
H77B H 0.7654 0.2630 0.0705 0.107 Uiso 1 1 calc R U
H77C H 0.7088 0.3332 0.1251 0.107 Uiso 1 1 calc R U
C78 C 0.7677(6) 0.3200(6) 0.2838(4) 0.0713(17) Uani 1 1 d . .
H78A H 0.7547 0.3853 0.2902 0.107 Uiso 1 1 calc R U
H78B H 0.8247 0.3329 0.3367 0.107 Uiso 1 1 calc R U
H78C H 0.6913 0.2559 0.2749 0.107 Uiso 1 1 calc R U
C79 C 0.8881(4) 0.1650(4) 0.1132(3) 0.0346(10) Uani 1 1 d . .

loop_
_atom_site_aniso_label
_atom_site_aniso_U_11
_atom_site_aniso_U_22
_atom_site_aniso_U_33
_atom_site_aniso_U_23
_atom_site_aniso_U_13
_atom_site_aniso_U_12
O1 0.0320(15) 0.0400(17) 0.0357(18) 0.0206(14) 0.0040(13) -0.0030(13)
O2 0.084(3) 0.055(2) 0.046(2) 0.0086(18) 0.034(2) -0.031(2)
O3 0.0306(14) 0.0318(15) 0.0269(16) 0.0129(12) 0.0051(12) 0.0016(12)
O4 0.0287(14) 0.0335(16) 0.0305(16) 0.0120(13) 0.0084(12) 0.0084(12)
O5 0.0440(17) 0.0486(19) 0.047(2) 0.0316(16) 0.0201(15) 0.0274(15)
O6 0.0300(15) 0.054(2) 0.0354(18) 0.0195(15) 0.0126(13) 0.0063(14)
O7 0.0270(14) 0.066(2) 0.060(2) 0.0483(19) 0.0158(15) 0.0119(15)
O8 0.0381(16) 0.0407(18) 0.0275(17) 0.0110(14) 0.0108(13) -0.0102(14)
O9 0.0310(14) 0.0412(17) 0.0233(15) 0.0166(13) 0.0034(12) -0.0040(13)
O10 0.0325(14) 0.0297(15) 0.0288(15) 0.0120(12) 0.0083(12) 0.0123(12)
O11 0.0293(15) 0.0375(17) 0.0430(19) 0.0147(14) 0.0004(13) 0.0064(13)
O12 0.079(2) 0.0449(19) 0.053(2) 0.0297(17) 0.0395(19) 0.0408(18)
O13 0.0218(13) 0.0350(16) 0.0434(19) 0.0215(14) -0.0030(12) 0.0013(12)
O14 0.0350(15) 0.0313(16) 0.0394(18) 0.0178(14) 0.0154(14) 0.0024(13)
O15 0.0302(14) 0.0374(17) 0.0326(17) 0.0163(13) 0.0013(13) 0.0016(13)
O16 0.0247(14) 0.0561(19) 0.0314(17) 0.0235(15) 0.0034(12) 0.0058(14)
N1 0.0353(19) 0.049(2) 0.029(2) 0.0196(18) 0.0030(16) -0.0105(17)
N2 0.0238(15) 0.047(2) 0.032(2) 0.0273(18) 0.0011(14) -0.0019(16)
N3 0.0252(15) 0.0318(18) 0.0288(19) 0.0147(15) 0.0087(14) 0.0078(14)
N4 0.0252(15) 0.0310(18) 0.0275(18) 0.0118(14) 0.0076(14) 0.0107(14)
N5 0.0236(15) 0.0288(17) 0.0267(18) 0.0129(14) 0.0089(13) 0.0100(13)
N6 0.0230(15) 0.0359(18) 0.0230(18) 0.0124(14) 0.0054(13) 0.0064(14)
N7 0.0226(15) 0.0346(18) 0.0236(18) 0.0154(14) 0.0079(13) 0.0046(14)
N8 0.0237(15) 0.0331(18) 0.0219(18) 0.0120(14) 0.0045(13) -0.0015(14)
N9 0.0270(16) 0.0263(17) 0.0273(18) 0.0133(14) 0.0002(13) 0.0029(14)
N10 0.0284(16) 0.0282(17) 0.0258(18) 0.0128(14) 0.0026(13) 0.0075(14)
N11 0.0260(15) 0.0299(17) 0.0271(18) 0.0142(14) 0.0113(13) 0.0095(14)
N12 0.0264(15) 0.0271(16) 0.0202(16) 0.0120(13) 0.0076(13) 0.0099(13)
N13 0.0190(14) 0.0303(17) 0.0251(18) 0.0122(14) 0.0010(12) 0.0030(13)
N14 0.0196(14) 0.0292(17) 0.0238(17) 0.0128(14) 0.0059(12) 0.0027(13)
N15 0.0276(17) 0.040(2) 0.0277(19) 0.0195(16) -0.0001(14) 0.0011(15)
N16 0.0324(18) 0.050(2) 0.029(2) 0.0183(17) 0.0100(15) 0.0044(17)
C1 0.032(2) 0.041(3) 0.036(3) 0.014(2) 0.0072(19) 0.003(2)
C2 0.033(2) 0.033(2) 0.029(2) 0.0123(18) 0.0088(18) 0.0006(18)
C3 0.041(2) 0.044(3) 0.027(2) 0.019(2) 0.0017(19) -0.008(2)
C4 0.071(4) 0.048(3) 0.038(3) 0.026(2) 0.013(3) 0.009(3)
C5 0.094(5) 0.072(4) 0.056(4) 0.042(3) 0.003(3) 0.022(4)
C6 0.086(4) 0.065(4) 0.063(4) 0.037(3) 0.025(3) 0.031(3)
C7 0.038(2) 0.056(3) 0.028(3) 0.025(2) 0.0024(19) -0.009(2)
C8 0.028(2) 0.047(3) 0.038(3) 0.026(2) 0.0060(18) 0.0071(19)
C9 0.095(3) 0.065(4) 0.089(5) 0.055(4) 0.048(3) 0.041(3)
C10 0.114(3) 0.121(3) 0.122(3) 0.0436(15) 0.0252(14) 0.0558(17)
C11 0.164(6) 0.170(6) 0.168(6) 0.062(3) 0.046(3) 0.073(3)
C12 0.137(4) 0.145(4) 0.128(3) 0.043(3) 0.040(3) 0.059(3)
C13 0.030(2) 0.034(2) 0.027(2) 0.0105(18) 0.0045(17) 0.0010(17)
C14 0.0257(18) 0.030(2) 0.028(2) 0.0133(17) 0.0088(16) 0.0058(16)
C15 0.032(2) 0.036(2) 0.018(2) 0.0114(17) 0.0085(16) 0.0094(18)
C16 0.0258(18) 0.037(2) 0.028(2) 0.0141(18) 0.0078(16) 0.0092(17)
C17 0.036(2) 0.057(3) 0.036(3) 0.022(2) 0.0160(19) 0.022(2)
C18 0.062(3) 0.075(4) 0.053(3) 0.033(3) 0.040(3) 0.035(3)
C19 0.052(3) 0.066(3) 0.034(3) 0.013(2) 0.018(2) 0.031(3)
C20 0.0251(18) 0.036(2) 0.029(2) 0.0122(18) 0.0111(16) 0.0127(18)
C21 0.0258(18) 0.034(2) 0.035(2) 0.0136(18) 0.0068(17) 0.0090(17)
C22 0.031(2) 0.044(2) 0.035(3) 0.013(2) 0.0011(18) 0.0141(19)
C23 0.0275(19) 0.045(3) 0.040(3) 0.014(2) 0.0010(18) 0.0148(19)
C24 0.0251(18) 0.037(2) 0.031(2) 0.0150(18) 0.0100(16) 0.0170(17)
C25 0.0293(18) 0.040(2) 0.021(2) 0.0141(17) 0.0040(15) 0.0156(17)
C26 0.0268(18) 0.036(2) 0.029(2) 0.0153(18) 0.0114(16) 0.0131(17)
C27 0.0298(19) 0.040(2) 0.028(2) 0.0183(18) 0.0097(17) 0.0139(18)
C28 0.0241(18) 0.042(2) 0.031(2) 0.0165(19) 0.0068(16) 0.0069(17)
C29 0.033(2) 0.054(3) 0.033(3) 0.012(2) 0.0101(19) 0.017(2)
C30 0.043(3) 0.077(4) 0.032(3) 0.009(3) 0.010(2) 0.022(3)
C31 0.059(4) 0.180(9) 0.036(4) 0.002(4) 0.013(3) 0.050(5)
C32 0.047(3) 0.071(4) 0.040(3) 0.000(3) 0.006(2) 0.018(3)
C33 0.0230(18) 0.037(2) 0.024(2) 0.0154(18) 0.0030(15) 0.0029(17)
C34 0.0248(18) 0.035(2) 0.022(2) 0.0116(17) 0.0059(16) 0.0054(17)
C35 0.034(2) 0.040(2) 0.034(2) 0.0173(19) 0.0125(18) 0.0136(19)
C36 0.062(3) 0.060(3) 0.039(3) 0.001(2) 0.013(2) 0.027(3)
C37 0.049(3) 0.066(3) 0.057(3) 0.039(3) 0.033(2) 0.033(3)
C38 0.0207(17) 0.033(2) 0.029(2) 0.0139(17) 0.0055(15) 0.0001(16)
C39 0.0253(18) 0.031(2) 0.028(2) 0.0158(17) 0.0038(16) 0.0004(16)
C40 0.0256(18) 0.037(2) 0.022(2) 0.0169(17) 0.0050(15) 0.0056(17)
C41 0.0209(17) 0.031(2) 0.022(2) 0.0127(16) 0.0013(15) 0.0011(15)
C42 0.0269(19) 0.045(2) 0.032(2) 0.017(2) 0.0091(17) 0.0106(18)
C43 0.054(3) 0.083(4) 0.042(3) 0.024(3) 0.012(2) 0.045(3)
C44 0.040(2) 0.044(3) 0.037(3) 0.016(2) 0.015(2) 0.016(2)
C45 0.0255(18) 0.029(2) 0.021(2) 0.0088(16) 0.0055(15) 0.0013(16)
C46 0.041(2) 0.033(2) 0.032(2) 0.0175(19) 0.0001(19) 0.0099(19)
C47 0.090(4) 0.032(2) 0.039(3) 0.005(2) -0.022(3) 0.024(3)
C48 0.033(2) 0.028(2) 0.027(2) 0.0109(17) 0.0037(16) 0.0136(17)
C49 0.032(2) 0.031(2) 0.038(2) 0.0199(19) 0.0104(18) 0.0103(18)
C50 0.053(3) 0.039(2) 0.035(3) 0.021(2) 0.010(2) 0.016(2)
C51 0.055(3) 0.040(2) 0.026(2) 0.0182(19) 0.004(2) 0.016(2)
C52 0.0319(19) 0.033(2) 0.023(2) 0.0117(17) 0.0036(16) 0.0140(17)
C53 0.0261(18) 0.033(2) 0.021(2) 0.0091(17) 0.0048(15) 0.0079(17)
C54 0.035(2) 0.030(2) 0.029(2) 0.0113(17) 0.0126(17) 0.0128(18)
C55 0.035(2) 0.032(2) 0.030(2) 0.0143(18) 0.0117(17) 0.0164(18)
C56 0.0178(16) 0.0271(19) 0.0197(19) 0.0116(15) 0.0028(13) 0.0025(14)
C57 0.0212(17) 0.044(2) 0.021(2) 0.0128(17) 0.0051(15) 0.0139(17)
C58 0.0278(19) 0.059(3) 0.028(2) 0.022(2) 0.0072(17) 0.022(2)
C59 0.058(3) 0.096(4) 0.049(3) 0.027(3) 0.015(3) 0.056(3)
C60 0.025(2) 0.077(4) 0.058(4) 0.025(3) -0.003(2) 0.016(2)
C61 0.0187(16) 0.028(2) 0.028(2) 0.0146(16) 0.0060(15) 0.0080(15)
C62 0.0222(17) 0.032(2) 0.023(2) 0.0147(17) 0.0038(15) 0.0055(16)
C63 0.033(2) 0.041(2) 0.037(3) 0.019(2) 0.0074(18) 0.0168(19)
C64 0.056(3) 0.070(4) 0.050(3) 0.029(3) 0.004(2) 0.038(3)
C65 0.048(3) 0.061(3) 0.054(3) 0.019(3) 0.014(2) 0.034(3)
C66 0.0174(16) 0.028(2) 0.025(2) 0.0153(16) 0.0018(14) 0.0042(15)
C67 0.0261(18) 0.034(2) 0.023(2) 0.0115(17) 0.0044(15) 0.0055(17)
C68 0.032(2) 0.037(2) 0.026(2) 0.0110(18) 0.0037(17) 0.0118(18)
C69 0.037(2) 0.048(3) 0.025(2) 0.0140(19) 0.0066(18) 0.021(2)
C70 0.061(3) 0.054(3) 0.042(3) 0.025(2) 0.011(2) 0.029(3)
C71 0.035(2) 0.058(3) 0.031(3) 0.015(2) 0.0032(19) 0.021(2)
C72 0.0258(19) 0.037(2) 0.024(2) 0.0140(18) 0.0023(16) 0.0005(17)
C73 0.0255(18) 0.029(2) 0.023(2) 0.0106(16) 0.0046(15) 0.0017(16)
C74 0.0233(18) 0.034(2) 0.025(2) 0.0133(17) 0.0080(15) 0.0073(17)
C75 0.032(2) 0.056(3) 0.026(2) 0.021(2) 0.0045(17) 0.011(2)
C76 0.050(3) 0.077(4) 0.036(3) 0.022(3) 0.009(2) 0.030(3)
C77 0.072(4) 0.109(5) 0.057(4) 0.040(4) 0.016(3) 0.056(4)
C78 0.073(4) 0.092(5) 0.052(4) 0.030(3) 0.026(3) 0.035(4)
C79 0.0257(19) 0.049(3) 0.026(2) 0.023(2) 0.0019(17) 0.0100(19)

loop_
_atom_type_symbol
_atom_type_description
_atom_type_scat_dispersion_real
_atom_type_scat_dispersion_imag
_atom_type_scat_source
C C 0.0033 0.0016 'International Tables Vol C Tables 4.2.6.8 and 6.1.1.4'
H H 0.0000 0.0000 'International Tables Vol C Tables 4.2.6.8 and 6.1.1.4'
N N 0.0061 0.0033 'International Tables Vol C Tables 4.2.6.8 and 6.1.1.4'
O O 0.0106 0.0060 'International Tables Vol C Tables 4.2.6.8 and 6.1.1.4'

loop_
_geom_angle_atom_site_label_1
_geom_angle_atom_site_label_2
_geom_angle_atom_site_label_3
_geom_angle
C2 N1 C3 123.5(4)
C2 N1 H1 118.2
C3 N1 H1 118.2
C7 N2 C8 123.3(4)
C7 N2 H2 118.3
C8 N2 H2 118.3
C15 N3 C16 121.8(3)
C15 N3 H3 119.1
C16 N3 H3 119.1
C20 N4 C21 128.3(3)
C20 N4 C24 119.0(3)
C21 N4 C24 112.4(3)
C25 N5 C26 121.6(3)
C25 N5 H5 119.2
C26 N5 H5 119.2
C27 N6 C28 124.0(3)
C27 N6 H6 118.0
C28 N6 H6 118.0
C33 N7 C34 122.9(3)
C33 N7 H7 118.5
C34 N7 H7 118.5
C40 N8 C41 122.9(3)
C40 N8 H8 118.6
C41 N8 H8 118.6
C45 N9 C46 120.4(3)
C45 N9 H9 119.8
C46 N9 H9 119.8
C48 N10 C52 119.9(3)
C48 N10 C49 128.0(3)
C52 N10 C49 111.7(3)
C53 N11 C54 121.7(3)
C53 N11 H11 119.2
C54 N11 H11 119.2
C55 N12 C56 121.3(3)
C55 N12 H12 119.3
C56 N12 H12 119.3
C61 N13 C62 122.7(3)
C61 N13 H13 118.6
C62 N13 H13 118.6
C66 N14 C67 123.0(3)
C66 N14 H14 118.5
C67 N14 H14 118.5
C74 N15 C75 122.6(4)
C74 N15 H15 118.7
C75 N15 H15 118.7
C79 N16 H16A 120.0
C79 N16 H16B 120.0
H16A N16 H16B 120.0
C2 C1 H1A 109.5
C2 C1 H1B 109.5
H1A C1 H1B 109.5
C2 C1 H1C 109.5
H1A C1 H1C 109.5
H1B C1 H1C 109.5
O1 C2 N1 121.7(4)
O1 C2 C1 122.4(4)
N1 C2 C1 115.9(4)
N1 C3 C7 107.4(4)
N1 C3 C4 112.4(4)
C7 C3 C4 110.5(4)
N1 C3 H3A 108.8
C7 C3 H3A 108.8
C4 C3 H3A 108.8
C6 C4 C3 111.1(4)
C6 C4 C5 111.3(6)
C3 C4 C5 109.2(5)
C6 C4 H4 108.4
C3 C4 H4 108.4
C5 C4 H4 108.4
C4 C5 H5A 109.5
C4 C5 H5B 109.5
H5A C5 H5B 109.5
C4 C5 H5C 109.5
H5A C5 H5C 109.5
H5B C5 H5C 109.5
C4 C6 H6A 109.5
C4 C6 H6B 109.5
H6A C6 H6B 109.5
C4 C6 H6C 109.5
H6A C6 H6C 109.5
H6B C6 H6C 109.5
O2 C7 N2 122.3(5)
O2 C7 C3 120.3(5)
N2 C7 C3 117.4(4)
N2 C8 C13 106.6(4)
N2 C8 C9 113.1(4)
C13 C8 C9 112.4(5)
N2 C8 H8A 108.2
C13 C8 H8A 108.2
C9 C8 H8A 108.2
C10 C9 C8 121.9(7)
C10 C9 H9A 106.9
C8 C9 H9A 106.9
C10 C9 H9B 106.9
C8 C9 H9B 106.9
H9A C9 H9B 106.7
C12 C10 C9 111.3(10)
C12 C10 C11 112.8(11)
C9 C10 C11 110.6(9)
C12 C10 H10 107.3
C9 C10 H10 107.3
C11 C10 H10 107.3
C10 C11 H11A 109.5
C10 C11 H11B 109.5
H11A C11 H11B 109.5
C10 C11 H11C 109.5
H11A C11 H11C 109.5
H11B C11 H11C 109.5
C10 C12 H12A 109.5
C10 C12 H12B 109.5
H12A C12 H12B 109.5
C10 C12 H12C 109.5
H12A C12 H12C 109.5
H12B C12 H12C 109.5
C14 C13 C8 123.9(4)
C14 C13 H13A 118.0
C8 C13 H13A 118.0
C13 C14 C15 121.4(4)
C13 C14 H14A 119.3
C15 C14 H14A 119.3
O3 C15 N3 122.8(4)
O3 C15 C14 123.3(4)
N3 C15 C14 113.7(3)
N3 C16 C20 108.7(3)
N3 C16 C17 112.5(4)
C20 C16 C17 109.1(4)
N3 C16 H16 108.8
C20 C16 H16 108.8
C17 C16 H16 108.8
C19 C17 C18 108.3(4)
C19 C17 C16 114.3(4)
C18 C17 C16 111.5(4)
C19 C17 H17 107.5
C18 C17 H17 107.5
C16 C17 H17 107.5
C17 C18 H18A 109.5
C17 C18 H18B 109.5
H18A C18 H18B 109.5
C17 C18 H18C 109.5
H18A C18 H18C 109.5
H18B C18 H18C 109.5
C17 C19 H19A 109.5
C17 C19 H19B 109.5
H19A C19 H19B 109.5
C17 C19 H19C 109.5
H19A C19 H19C 109.5
H19B C19 H19C 109.5
O4 C20 N4 120.7(4)
O4 C20 C16 120.4(4)
N4 C20 C16 118.7(3)
N4 C21 C22 102.1(3)
N4 C21 H21A 111.3
C22 C21 H21A 111.3
N4 C21 H21B 111.3
C22 C21 H21B 111.3
H21A C21 H21B 109.2
C23 C22 C21 103.6(4)
C23 C22 H22A 111.0
C21 C22 H22A 111.0
C23 C22 H22B 111.0
C21 C22 H22B 111.0
H22A C22 H22B 109.0
C22 C23 C24 103.5(3)
C22 C23 H23A 111.1
C24 C23 H23A 111.1
C22 C23 H23B 111.1
C24 C23 H23B 111.1
H23A C23 H23B 109.0
N4 C24 C25 116.1(3)
N4 C24 C23 102.5(3)
C25 C24 C23 112.5(3)
N4 C24 H24 108.5
C25 C24 H24 108.5
C23 C24 H24 108.5
O5 C25 N5 123.2(4)
O5 C25 C24 117.2(4)
N5 C25 C24 119.6(3)
N5 C26 C27 114.6(3)
N5 C26 H26A 108.6
C27 C26 H26A 108.6
N5 C26 H26B 108.6
C27 C26 H26B 108.6
H26A C26 H26B 107.6
O6 C27 N6 124.0(4)
O6 C27 C26 119.2(4)
N6 C27 C26 116.8(3)
N6 C28 C29 109.9(3)
N6 C28 C33 107.9(3)
C29 C28 C33 109.6(4)
N6 C28 H28 109.8
C29 C28 H28 109.8
C33 C28 H28 109.8
C28 C29 C30 115.8(4)
C28 C29 H29A 108.3
C30 C29 H29A 108.3
C28 C29 H29B 108.3
C30 C29 H29B 108.3
H29A C29 H29B 107.4
C32 C30 C31 110.7(5)
C32 C30 C29 114.1(4)
C31 C30 C29 108.8(4)
C32 C30 H30 107.7
C31 C30 H30 107.7
C29 C30 H30 107.7
C30 C31 H31A 109.5
C30 C31 H31B 109.5
H31A C31 H31B 109.5
C30 C31 H31C 109.5
H31A C31 H31C 109.5
H31B C31 H31C 109.5
C30 C32 H32A 109.5
C30 C32 H32B 109.5
H32A C32 H32B 109.5
C30 C32 H32C 109.5
H32A C32 H32C 109.5
H32B C32 H32C 109.5
O7 C33 N7 123.1(4)
O7 C33 C28 120.9(4)
N7 C33 C28 116.0(3)
N7 C34 C38 106.5(3)
N7 C34 C35 111.9(3)
C38 C34 C35 114.6(3)
N7 C34 H34 107.9
C38 C34 H34 107.9
C35 C34 H34 107.9
C37 C35 C36 110.2(4)
C37 C35 C34 113.2(4)
C36 C35 C34 110.8(4)
C37 C35 H35 107.5
C36 C35 H35 107.5
C34 C35 H35 107.5
C35 C36 H36A 109.5
C35 C36 H36B 109.5
H36A C36 H36B 109.5
C35 C36 H36C 109.5
H36A C36 H36C 109.5
H36B C36 H36C 109.5
C35 C37 H37A 109.5
C35 C37 H37B 109.5
H37A C37 H37B 109.5
C35 C37 H37C 109.5
H37A C37 H37C 109.5
H37B C37 H37C 109.5
C39 C38 C34 126.0(3)
C39 C38 H38 117.0
C34 C38 H38 117.0
C38 C39 C40 122.2(4)
C38 C39 H39 118.9
C40 C39 H39 118.9
O8 C40 N8 122.7(4)
O8 C40 C39 121.0(4)
N8 C40 C39 116.3(3)
N8 C41 C45 106.5(3)
N8 C41 C42 112.6(3)
C45 C41 C42 110.7(3)
N8 C41 H41 109.0
C45 C41 H41 109.0
C42 C41 H41 109.0
C41 C42 C44 110.4(3)
C41 C42 C43 111.1(4)
C44 C42 C43 110.9(4)
C41 C42 H42 108.1
C44 C42 H42 108.1
C43 C42 H42 108.1
C42 C43 H43A 109.5
C42 C43 H43B 109.5
H43A C43 H43B 109.5
C42 C43 H43C 109.5
H43A C43 H43C 109.5
H43B C43 H43C 109.5
C42 C44 H44A 109.5
C42 C44 H44B 109.5
H44A C44 H44B 109.5
C42 C44 H44C 109.5
H44A C44 H44C 109.5
H44B C44 H44C 109.5
O9 C45 N9 121.6(4)
O9 C45 C41 120.3(3)
N9 C45 C41 118.1(3)
N9 C46 C47 110.1(4)
N9 C46 C48 108.6(3)
C47 C46 C48 110.9(4)
N9 C46 H46 109.1
C47 C46 H46 109.1
C48 C46 H46 109.1
C46 C47 H47A 109.5
C46 C47 H47B 109.5
H47A C47 H47B 109.5
C46 C47 H47C 109.5
H47A C47 H47C 109.5
H47B C47 H47C 109.5
O10 C48 N10 122.1(4)
O10 C48 C46 119.3(4)
N10 C48 C46 118.6(4)
N10 C49 C50 103.5(3)
N10 C49 H49A 111.1
C50 C49 H49A 111.1
N10 C49 H49B 111.1
C50 C49 H49B 111.1
H49A C49 H49B 109.0
C51 C50 C49 103.2(3)
C51 C50 H50A 111.1
C49 C50 H50A 111.1
C51 C50 H50B 111.1
C49 C50 H50B 111.1
H50A C50 H50B 109.1
C50 C51 C52 103.8(4)
C50 C51 H51A 111.0
C52 C51 H51A 111.0
C50 C51 H51B 111.0
C52 C51 H51B 111.0
H51A C51 H51B 109.0
N10 C52 C51 103.8(3)
N10 C52 C53 113.2(3)
C51 C52 C53 111.6(4)
N10 C52 H52 109.3
C51 C52 H52 109.3
C53 C52 H52 109.3
O11 C53 N11 124.8(4)
O11 C53 C52 119.9(4)
N11 C53 C52 115.2(3)
N11 C54 C55 115.4(3)
N11 C54 H54A 108.4
C55 C54 H54A 108.4
N11 C54 H54B 108.4
C55 C54 H54B 108.4
H54A C54 H54B 107.5
O12 C55 N12 123.1(4)
O12 C55 C54 120.0(4)
N12 C55 C54 116.8(3)
N12 C56 C61 110.5(3)
N12 C56 C57 109.9(3)
C61 C56 C57 106.9(3)
N12 C56 H56 109.8
C61 C56 H56 109.8
C57 C56 H56 109.8
C56 C57 C58 115.8(3)
C56 C57 H57A 108.3
C58 C57 H57A 108.3
C56 C57 H57B 108.3
C58 C57 H57B 108.3
H57A C57 H57B 107.4
C59 C58 C60 111.1(4)
C59 C58 C57 108.7(4)
C60 C58 C57 111.1(4)
C59 C58 H58 108.6
C60 C58 H58 108.6
C57 C58 H58 108.6
C58 C59 H59A 109.5
C58 C59 H59B 109.5
H59A C59 H59B 109.5
C58 C59 H59C 109.5
H59A C59 H59C 109.5
H59B C59 H59C 109.5
C58 C60 H60A 109.5
C58 C60 H60B 109.5
H60A C60 H60B 109.5
C58 C60 H60C 109.5
H60A C60 H60C 109.5
H60B C60 H60C 109.5
O13 C61 N13 123.2(3)
O13 C61 C56 120.7(3)
N13 C61 C56 116.0(3)
N13 C62 C66 107.3(3)
N13 C62 C63 111.7(3)
C66 C62 C63 111.8(3)
N13 C62 H62 108.7
C66 C62 H62 108.7
C63 C62 H62 108.7
C65 C63 C62 111.4(4)
C65 C63 C64 111.7(4)
C62 C63 C64 109.4(4)
C65 C63 H63 108.0
C62 C63 H63 108.0
C64 C63 H63 108.0
C63 C64 H64A 109.5
C63 C64 H64B 109.5
H64A C64 H64B 109.5
C63 C64 H64C 109.5
H64A C64 H64C 109.5
H64B C64 H64C 109.5
C63 C65 H65A 109.5
C63 C65 H65B 109.5
H65A C65 H65B 109.5
C63 C65 H65C 109.5
H65A C65 H65C 109.5
H65B C65 H65C 109.5
O14 C66 N14 123.6(4)
O14 C66 C62 119.8(3)
N14 C66 C62 116.6(3)
N14 C67 C72 109.4(3)
N14 C67 C68 110.5(3)
C72 C67 C68 111.0(3)
N14 C67 H67 108.6
C72 C67 H67 108.6
C68 C67 H67 108.6
C69 C68 C67 115.3(4)
C69 C68 H68A 108.5
C67 C68 H68A 108.5
C69 C68 H68B 108.5
C67 C68 H68B 108.5
H68A C68 H68B 107.5
C70 C69 C71 111.7(4)
C70 C69 C68 110.3(4)
C71 C69 C68 111.0(4)
C70 C69 H69 107.9
C71 C69 H69 107.9
C68 C69 H69 107.9
C69 C70 H70A 109.5
C69 C70 H70B 109.5
H70A C70 H70B 109.5
C69 C70 H70C 109.5
H70A C70 H70C 109.5
H70B C70 H70C 109.5
C69 C71 H71A 109.5
C69 C71 H71B 109.5
H71A C71 H71B 109.5
C69 C71 H71C 109.5
H71A C71 H71C 109.5
H71B C71 H71C 109.5
C73 C72 C67 127.3(4)
C73 C72 H72 116.4
C67 C72 H72 116.4
C72 C73 C74 120.6(4)
C72 C73 H73 119.7
C74 C73 H73 119.7
O15 C74 N15 121.9(4)
O15 C74 C73 122.9(4)
N15 C74 C73 115.2(3)
N15 C75 C79 109.7(4)
N15 C75 C76 110.1(4)
C79 C75 C76 111.2(4)
N15 C75 H75 108.6
C79 C75 H75 108.6
C76 C75 H75 108.6
C77 C76 C78 110.9(5)
C77 C76 C75 112.5(5)
C78 C76 C75 110.0(5)
C77 C76 H76 107.8
C78 C76 H76 107.8
C75 C76 H76 107.8
C76 C77 H77A 109.5
C76 C77 H77B 109.5
H77A C77 H77B 109.5
C76 C77 H77C 109.5
H77A C77 H77C 109.5
H77B C77 H77C 109.5
C76 C78 H78A 109.5
C76 C78 H78B 109.5
H78A C78 H78B 109.5
C76 C78 H78C 109.5
H78A C78 H78C 109.5
H78B C78 H78C 109.5
O16 C79 N16 123.0(4)
O16 C79 C75 121.3(4)
N16 C79 C75 115.7(4)

loop_
_geom_bond_atom_site_label_1
_geom_bond_atom_site_label_2
_geom_bond_distance
O1 C2 1.222(5)
O2 C7 1.239(5)
O3 C15 1.233(5)
O4 C20 1.225(5)
O5 C25 1.241(5)
O6 C27 1.231(5)
O7 C33 1.239(4)
O8 C40 1.229(5)
O9 C45 1.245(4)
O10 C48 1.235(5)
O11 C53 1.228(5)
O12 C55 1.222(5)
O13 C61 1.229(4)
O14 C66 1.234(4)
O15 C74 1.229(5)
O16 C79 1.231(5)
N1 C2 1.346(5)
N1 C3 1.445(6)
N1 H1 0.8600
N2 C7 1.301(7)
N2 C8 1.463(6)
N2 H2 0.8600
N3 C15 1.347(5)
N3 C16 1.450(5)
N3 H3 0.8600
N4 C20 1.352(5)
N4 C21 1.465(5)
N4 C24 1.471(5)
N5 C25 1.327(5)
N5 C26 1.451(5)
N5 H5 0.8600
N6 C27 1.322(5)
N6 C28 1.460(5)
N6 H6 0.8600
N7 C33 1.326(5)
N7 C34 1.457(5)
N7 H7 0.8600
N8 C40 1.331(5)
N8 C41 1.464(5)
N8 H8 0.8600
N9 C45 1.321(5)
N9 C46 1.463(5)
N9 H9 0.8600
N10 C48 1.330(5)
N10 C52 1.468(5)
N10 C49 1.471(5)
N11 C53 1.326(5)
N11 C54 1.443(5)
N11 H11 0.8600
N12 C55 1.331(5)
N12 C56 1.450(5)
N12 H12 0.8600
N13 C61 1.338(5)
N13 C62 1.460(5)
N13 H13 0.8600
N14 C66 1.322(5)
N14 C67 1.462(5)
N14 H14 0.8600
N15 C74 1.350(5)
N15 C75 1.445(5)
N15 H15 0.8600
N16 C79 1.329(6)
N16 H16A 0.8600
N16 H16B 0.8600
C1 C2 1.498(6)
C1 H1A 0.9600
C1 H1B 0.9600
C1 H1C 0.9600
C3 C7 1.512(7)
C3 C4 1.536(8)
C3 H3A 0.9800
C4 C6 1.530(9)
C4 C5 1.536(8)
C4 H4 0.9800
C5 H5A 0.9600
C5 H5B 0.9600
C5 H5C 0.9600
C6 H6A 0.9600
C6 H6B 0.9600
C6 H6C 0.9600
C8 C13 1.487(6)
C8 C9 1.520(8)
C8 H8A 0.9800
C9 C10 1.512(12)
C9 H9A 0.9700
C9 H9B 0.9700
C10 C12 1.421(14)
C10 C11 1.536(16)
C10 H10 0.9800
C11 H11A 0.9600
C11 H11B 0.9600
C11 H11C 0.9600
C12 H12A 0.9600
C12 H12B 0.9600
C12 H12C 0.9600
C13 C14 1.322(6)
C13 H13A 0.9300
C14 C15 1.477(6)
C14 H14A 0.9300
C16 C20 1.516(6)
C16 C17 1.539(6)
C16 H16 0.9800
C17 C19 1.504(7)
C17 C18 1.524(7)
C17 H17 0.9800
C18 H18A 0.9600
C18 H18B 0.9600
C18 H18C 0.9600
C19 H19A 0.9600
C19 H19B 0.9600
C19 H19C 0.9600
C21 C22 1.508(6)
C21 H21A 0.9700
C21 H21B 0.9700
C22 C23 1.508(7)
C22 H22A 0.9700
C22 H22B 0.9700
C23 C24 1.550(6)
C23 H23A 0.9700
C23 H23B 0.9700
C24 C25 1.510(5)
C24 H24 0.9800
C26 C27 1.522(6)
C26 H26A 0.9700
C26 H26B 0.9700
C28 C29 1.520(7)
C28 C33 1.526(6)
C28 H28 0.9800
C29 C30 1.537(7)
C29 H29A 0.9700
C29 H29B 0.9700
C30 C32 1.509(8)
C30 C31 1.516(9)
C30 H30 0.9800
C31 H31A 0.9600
C31 H31B 0.9600
C31 H31C 0.9600
C32 H32A 0.9600
C32 H32B 0.9600
C32 H32C 0.9600
C34 C38 1.509(6)
C34 C35 1.530(6)
C34 H34 0.9800
C35 C37 1.513(6)
C35 C36 1.516(7)
C35 H35 0.9800
C36 H36A 0.9600
C36 H36B 0.9600
C36 H36C 0.9600
C37 H37A 0.9600
C37 H37B 0.9600
C37 H37C 0.9600
C38 C39 1.312(6)
C38 H38 0.9300
C39 C40 1.486(6)
C39 H39 0.9300
C41 C45 1.519(5)
C41 C42 1.522(6)
C41 H41 0.9800
C42 C44 1.527(7)
C42 C43 1.528(7)
C42 H42 0.9800
C43 H43A 0.9600
C43 H43B 0.9600
C43 H43C 0.9600
C44 H44A 0.9600
C44 H44B 0.9600
C44 H44C 0.9600
C46 C47 1.504(8)
C46 C48 1.523(6)
C46 H46 0.9800
C47 H47A 0.9600
C47 H47B 0.9600
C47 H47C 0.9600
C49 C50 1.522(6)
C49 H49A 0.9700
C49 H49B 0.9700
C50 C51 1.522(6)
C50 H50A 0.9700
C50 H50B 0.9700
C51 C52 1.527(6)
C51 H51A 0.9700
C51 H51B 0.9700
C52 C53 1.532(6)
C52 H52 0.9800
C54 C55 1.514(6)
C54 H54A 0.9700
C54 H54B 0.9700
C56 C61 1.519(5)
C56 C57 1.522(6)
C56 H56 0.9800
C57 C58 1.534(5)
C57 H57A 0.9700
C57 H57B 0.9700
C58 C59 1.503(7)
C58 C60 1.529(7)
C58 H58 0.9800
C59 H59A 0.9600
C59 H59B 0.9600
C59 H59C 0.9600
C60 H60A 0.9600
C60 H60B 0.9600
C60 H60C 0.9600
C62 C66 1.512(6)
C62 C63 1.527(6)
C62 H62 0.9800
C63 C65 1.510(7)
C63 C64 1.529(7)
C63 H63 0.9800
C64 H64A 0.9600
C64 H64B 0.9600
C64 H64C 0.9600
C65 H65A 0.9600
C65 H65B 0.9600
C65 H65C 0.9600
C67 C72 1.504(5)
C67 C68 1.531(6)
C67 H67 0.9800
C68 C69 1.528(6)
C68 H68A 0.9700
C68 H68B 0.9700
C69 C70 1.498(7)
C69 C71 1.519(6)
C69 H69 0.9800
C70 H70A 0.9600
C70 H70B 0.9600
C70 H70C 0.9600
C71 H71A 0.9600
C71 H71B 0.9600
C71 H71C 0.9600
C72 C73 1.309(6)
C72 H72 0.9300
C73 C74 1.474(5)
C73 H73 0.9300
C75 C79 1.520(7)
C75 C76 1.551(8)
C75 H75 0.9800
C76 C77 1.502(8)
C76 C78 1.510(8)
C76 H76 0.9800
C77 H77A 0.9600
C77 H77B 0.9600
C77 H77C 0.9600
C78 H78A 0.9600
C78 H78B 0.9600
C78 H78C 0.9600

loop_
_platon_squeeze_void_nr
_platon_squeeze_void_average_x
_platon_squeeze_void_average_y
_platon_squeeze_void_average_z
_platon_squeeze_void_volume
_platon_squeeze_void_count_electrons
_platon_squeeze_void_content
1 0.053 0.831 0.679 68 8 ' '
2 0.427 0.057 1.011 23 2 ' '
3 0.450 0.882 0.506 8 1 ' '
4 0.576 0.940 0.595 10 1 ' '
5 0.628 0.098 0.940 8 0 ' '
6 0.798 0.550 0.836 30 4 ' '
